data_7230642
loop_
_publ_author_name
'Pike, Sarah J.'
'Bond, Andrew D.'
'Hunter, Christopher A.'

_publ_section_title
;
 Solvatomorphism of Reichardt's dye
;
_journal_issue 21
_journal_name_full CrystEngComm
_journal_page_first 2912
_journal_paper_doi 10.1039/C8CE00480C
_journal_volume 20
_journal_year 2018
_chemical_formula_moiety 'C41 H29 N O, 1.5(C4 H10 O)'
_chemical_formula_sum 'C47 H44 N O2.5'
_chemical_formula_weight 662.86
_space_group_crystal_system trigonal
_space_group_IT_number 167
_space_group_name_Hall '-R 3 2"c'
_space_group_name_H-M_alt 'R -3 c :H'
_symmetry_space_group_name_Hall '-R 3 2"c'
_symmetry_space_group_name_H-M 'R -3 c :H'
_atom_sites_solution_hydrogens geom
_audit_creation_method SHELXL-2014/7
_audit_update_record
;
2018-04-10 deposited with the CCDC.
2018-04-11 downloaded from the CCDC.
;
_cell_angle_alpha 90
_cell_angle_beta 90
_cell_angle_gamma 120
_cell_formula_units_Z 18
_cell_length_a 29.3589(6)
_cell_length_b 29.3589(6)
_cell_length_c 23.3712(5)
_cell_measurement_reflns_used 9953
_cell_measurement_temperature 180(2)
_cell_measurement_theta_max 66.59
_cell_measurement_theta_min 3.01
_cell_volume 17445.8(6)
_computing_cell_refinement 'SAINT (Bruker, 2014)'
_computing_data_collection 'APEX2 (Bruker, 2014)'
_computing_data_reduction SAINT
_computing_molecular_graphics 'Mercury (Macrae et al., 2008)'
_computing_publication_material SHELXL
_computing_structure_refinement 'SHELXL (Sheldrick, 2015)'
_computing_structure_solution 'SHELXT (Sheldrick, 2015)'
_diffrn_ambient_temperature 180(2)
_diffrn_measured_fraction_theta_full 0.999
_diffrn_measured_fraction_theta_max 0.999
_diffrn_measurement_device_type 'Bruker D8-QUEST PHOTON-100'
_diffrn_measurement_method '\w and \f-scans'
_diffrn_radiation_type CuK\a
_diffrn_radiation_wavelength 1.54178
_diffrn_reflns_av_R_equivalents 0.0501
_diffrn_reflns_av_unetI/netI 0.0171
_diffrn_reflns_Laue_measured_fraction_full 0.999
_diffrn_reflns_Laue_measured_fraction_max 0.999
_diffrn_reflns_limit_h_max 33
_diffrn_reflns_limit_h_min -34
_diffrn_reflns_limit_k_max 34
_diffrn_reflns_limit_k_min -34
_diffrn_reflns_limit_l_max 27
_diffrn_reflns_limit_l_min -27
_diffrn_reflns_number 49809
_diffrn_reflns_point_group_measured_fraction_full 0.999
_diffrn_reflns_point_group_measured_fraction_max 0.999
_diffrn_reflns_theta_full 66.734
_diffrn_reflns_theta_max 66.734
_diffrn_reflns_theta_min 3.010
_diffrn_source 'Incoatec I\mS Cu microsource'
_exptl_absorpt_coefficient_mu 0.54
_exptl_absorpt_correction_T_max 0.7528
_exptl_absorpt_correction_T_min 0.6566
_exptl_absorpt_correction_type multi-scan
_exptl_absorpt_process_details 'SADABS (Bruker, 2014)'
_exptl_crystal_colour green
_exptl_crystal_density_diffrn 1.136
_exptl_crystal_description block
_exptl_crystal_F_000 6354
_exptl_crystal_size_max 0.260
_exptl_crystal_size_mid 0.200
_exptl_crystal_size_min 0.080
_refine_diff_density_max 0.220
_refine_diff_density_min -0.167
_refine_diff_density_rms 0.026
_refine_ls_extinction_method none
_refine_ls_goodness_of_fit_ref 1.057
_refine_ls_hydrogen_treatment constr
_refine_ls_matrix_type full
_refine_ls_number_parameters 198
_refine_ls_number_reflns 3445
_refine_ls_number_restraints 0
_refine_ls_restrained_S_all 1.057
_refine_ls_R_factor_all 0.0495
_refine_ls_R_factor_gt 0.0410
_refine_ls_shift/su_max 0.001
_refine_ls_shift/su_mean 0.000
_refine_ls_structure_factor_coef Fsqd
_refine_ls_weighting_details 'w=1/[\s^2^(Fo^2^)+(0.0463P)^2^+13.2527P] where P=(Fo^2^+2Fc^2^)/3'
_refine_ls_weighting_scheme calc
_refine_ls_wR_factor_gt 0.1049
_refine_ls_wR_factor_ref 0.1116
_reflns_Friedel_coverage 0.000
_reflns_number_gt 2914
_reflns_number_total 3445
_reflns_threshold_expression 'I > 2\s(I)'
_cod_data_source_file c8ce00480c2.cif
_cod_data_source_block CCDC_1827186
_cod_depositor_comments 'Adding full bibliography for 7230640--7230651.cif.'
_cod_original_cell_volume 17445.8(8)
_cod_database_code 7230642
_cambridge_user_name 'Sarah Pike'
_cambridge_user_crsid sp816
_cambridge_supervisor_name 'Chris Hunter'
_cambridge_supervisor_crsid ch664
_cambridge_crystallographer_name 'Andrew Bond'
_cambridge_crystallographer_crsid adb29
_cambridge_sample_id SP038
_cambridge_data_id CH_B2_0025
_shelx_space_group_comment
;
The symmetry employed for this shelxl refinement is uniquely defined
by the following loop, which should always be used as a source of
symmetry information in preference to the above space-group names.
They are only intended as comments.
;
_shelx_estimated_absorpt_t_min 0.896
_shelx_estimated_absorpt_t_max 0.966

loop_
_space_group_symop_operation_xyz
'x, y, z'
'-y, x-y, z'
'-x+y, -x, z'
'y, x, -z+1/2'
'x-y, -y, -z+1/2'
'-x, -x+y, -z+1/2'
'x+2/3, y+1/3, z+1/3'
'-y+2/3, x-y+1/3, z+1/3'
'-x+y+2/3, -x+1/3, z+1/3'
'y+2/3, x+1/3, -z+5/6'
'x-y+2/3, -y+1/3, -z+5/6'
'-x+2/3, -x+y+1/3, -z+5/6'
'x+1/3, y+2/3, z+2/3'
'-y+1/3, x-y+2/3, z+2/3'
'-x+y+1/3, -x+2/3, z+2/3'
'y+1/3, x+2/3, -z+7/6'
'x-y+1/3, -y+2/3, -z+7/6'
'-x+1/3, -x+y+2/3, -z+7/6'
'-x, -y, -z'
'y, -x+y, -z'
'x-y, x, -z'
'-y, -x, z-1/2'
'-x+y, y, z-1/2'
'x, x-y, z-1/2'
'-x+2/3, -y+1/3, -z+1/3'
'y+2/3, -x+y+1/3, -z+1/3'
'x-y+2/3, x+1/3, -z+1/3'
'-y+2/3, -x+1/3, z-1/6'
'-x+y+2/3, y+1/3, z-1/6'
'x+2/3, x-y+1/3, z-1/6'
'-x+1/3, -y+2/3, -z+2/3'
'y+1/3, -x+y+2/3, -z+2/3'
'x-y+1/3, x+2/3, -z+2/3'
'-y+1/3, -x+2/3, z+1/6'
'-x+y+1/3, y+2/3, z+1/6'
'x+1/3, x-y+2/3, z+1/6'

loop_
_atom_site_label
_atom_site_type_symbol
_atom_site_fract_x
_atom_site_fract_y
_atom_site_fract_z
_atom_site_U_iso_or_equiv
_atom_site_adp_type
_atom_site_occupancy
_atom_site_site_symmetry_order
_atom_site_calc_flag
_atom_site_refinement_flags_posn
_atom_site_refinement_flags_adp
_atom_site_refinement_flags_occupancy
O1 O 0.6667 0.94361(4) 0.5833 0.0464(3) Uani 1 2 d S T P
N1 N 0.6667 0.75385(5) 0.5833 0.0416(4) Uani 1 2 d S T P
C1 C 0.6667 0.89995(6) 0.5833 0.0384(4) Uani 1 2 d S T P
C2 C 0.63108(6) 0.85615(5) 0.61833(5) 0.0408(3) Uani 1 1 d . . .
C3 C 0.63218(6) 0.80964(5) 0.61825(5) 0.0442(3) Uani 1 1 d . . .
H3A H 0.6089 0.7816 0.6425 0.053 Uiso 1 1 calc R U .
C4 C 0.6667 0.80335(6) 0.5833 0.0446(5) Uani 1 2 d S T P
C5 C 0.67345(6) 0.73394(5) 0.63391(5) 0.0422(3) Uani 1 1 d . . .
C6 C 0.67061(6) 0.68571(5) 0.63405(5) 0.0421(3) Uani 1 1 d . . .
H6A H 0.6713 0.6703 0.6695 0.050 Uiso 1 1 calc R U .
C7 C 0.6667 0.65899(6) 0.5833 0.0397(4) Uani 1 2 d S T P
C8 C 0.6667 0.60858(6) 0.5833 0.0394(4) Uani 1 2 d S T P
C9 C 0.64658(6) 0.57452(6) 0.62989(5) 0.0461(3) Uani 1 1 d . . .
H9A H 0.6329 0.5836 0.6620 0.055 Uiso 1 1 calc R U .
C10 C 0.64659(7) 0.52741(6) 0.62933(6) 0.0541(4) Uani 1 1 d . . .
H10A H 0.6326 0.5042 0.6610 0.065 Uiso 1 1 calc R U .
C11 C 0.6667 0.51378(7) 0.5833 0.0560(5) Uani 1 2 d S T P
H11A H 0.6667 0.4814 0.5833 0.067 Uiso 1 2 calc R U P
C12 C 0.59109(6) 0.85904(6) 0.65494(6) 0.0453(3) Uani 1 1 d . . .
C13 C 0.54949(8) 0.86107(8) 0.63110(7) 0.0670(5) Uani 1 1 d . . .
H13A H 0.5483 0.8644 0.5908 0.080 Uiso 1 1 calc R U .
C14 C 0.50902(9) 0.85834(9) 0.66442(8) 0.0802(6) Uani 1 1 d . . .
H14A H 0.4799 0.8584 0.6467 0.096 Uiso 1 1 calc R U .
C15 C 0.51115(8) 0.85559(8) 0.72293(8) 0.0750(5) Uani 1 1 d . . .
H15A H 0.4833 0.8530 0.7460 0.090 Uiso 1 1 calc R U .
C16 C 0.55419(9) 0.85667(9) 0.74761(7) 0.0796(6) Uani 1 1 d . . .
H16A H 0.5570 0.8568 0.7881 0.096 Uiso 1 1 calc R U .
C17 C 0.59349(7) 0.85760(8) 0.71410(6) 0.0651(5) Uani 1 1 d . . .
H17A H 0.6224 0.8573 0.7318 0.078 Uiso 1 1 calc R U .
C18 C 0.68647(6) 0.76516(6) 0.68769(5) 0.0456(3) Uani 1 1 d . . .
C19 C 0.72708(7) 0.81700(6) 0.69030(6) 0.0605(4) Uani 1 1 d . . .
H19A H 0.7466 0.8338 0.6568 0.073 Uiso 1 1 calc R U .
C20 C 0.73939(9) 0.84441(7) 0.74148(7) 0.0702(5) Uani 1 1 d . . .
H20A H 0.7676 0.8797 0.7431 0.084 Uiso 1 1 calc R U .
C21 C 0.71074(8) 0.82046(7) 0.79017(7) 0.0676(5) Uani 1 1 d . . .
H21A H 0.7184 0.8396 0.8250 0.081 Uiso 1 1 calc R U .
C22 C 0.67124(8) 0.76898(7) 0.78817(6) 0.0628(5) Uani 1 1 d . . .
H22A H 0.6519 0.7525 0.8218 0.075 Uiso 1 1 calc R U .
C23 C 0.65927(7) 0.74071(6) 0.73739(6) 0.0509(4) Uani 1 1 d . . .
H23A H 0.6325 0.7047 0.7367 0.061 Uiso 1 1 calc R U .

loop_
_atom_site_aniso_label
_atom_site_aniso_U_11
_atom_site_aniso_U_22
_atom_site_aniso_U_33
_atom_site_aniso_U_23
_atom_site_aniso_U_13
_atom_site_aniso_U_12
O1 0.0582(8) 0.0423(5) 0.0440(7) -0.0015(3) -0.0030(6) 0.0291(4)
N1 0.0591(10) 0.0412(6) 0.0305(7) 0.0025(3) 0.0051(7) 0.0295(5)
C1 0.0518(11) 0.0401(7) 0.0273(8) -0.0043(4) -0.0086(7) 0.0259(5)
C2 0.0554(8) 0.0439(7) 0.0281(6) -0.0025(5) -0.0024(5) 0.0284(6)
C3 0.0616(9) 0.0434(7) 0.0301(6) 0.0034(5) 0.0045(6) 0.0281(7)
C4 0.0654(13) 0.0435(7) 0.0322(9) 0.0022(4) 0.0044(8) 0.0327(6)
C5 0.0555(8) 0.0442(7) 0.0305(7) 0.0021(5) 0.0044(6) 0.0277(6)
C6 0.0551(8) 0.0441(7) 0.0310(6) 0.0021(5) 0.0014(5) 0.0278(7)
C7 0.0448(10) 0.0416(7) 0.0338(8) 0.0012(4) 0.0025(7) 0.0224(5)
C8 0.0452(10) 0.0414(7) 0.0330(9) -0.0013(4) -0.0027(7) 0.0226(5)
C9 0.0583(9) 0.0459(8) 0.0352(7) 0.0010(6) 0.0024(6) 0.0268(7)
C10 0.0733(10) 0.0469(8) 0.0419(7) 0.0062(6) 0.0013(7) 0.0298(8)
C11 0.0776(15) 0.0493(8) 0.0505(12) -0.0038(5) -0.0076(11) 0.0388(8)
C12 0.0587(9) 0.0446(8) 0.0370(7) -0.0003(6) 0.0023(6) 0.0293(7)
C13 0.0820(12) 0.0958(13) 0.0462(8) -0.0105(8) -0.0042(8) 0.0616(11)
C14 0.0846(13) 0.1182(17) 0.0669(11) -0.0146(11) -0.0035(10) 0.0726(13)
C15 0.0822(13) 0.0919(14) 0.0675(11) 0.0035(10) 0.0231(10) 0.0560(11)
C16 0.0986(15) 0.1170(17) 0.0425(9) 0.0093(9) 0.0186(9) 0.0683(14)
C17 0.0752(11) 0.0941(13) 0.0386(8) 0.0033(8) 0.0055(7) 0.0519(10)
C18 0.0665(9) 0.0449(8) 0.0330(7) -0.0003(5) 0.0011(6) 0.0336(7)
C19 0.0832(12) 0.0508(9) 0.0405(8) 0.0001(6) 0.0018(7) 0.0282(8)
C20 0.0996(14) 0.0492(9) 0.0513(9) -0.0087(7) -0.0118(9) 0.0294(9)
C21 0.1155(15) 0.0594(10) 0.0370(8) -0.0101(7) -0.0102(8) 0.0507(11)
C22 0.1038(14) 0.0619(10) 0.0333(7) 0.0031(7) 0.0067(8) 0.0495(10)
C23 0.0762(10) 0.0473(8) 0.0346(7) 0.0025(6) 0.0041(7) 0.0350(8)

loop_
_atom_type_symbol
_atom_type_description
_atom_type_scat_dispersion_real
_atom_type_scat_dispersion_imag
_atom_type_scat_source
C C 0.0181 0.0091 'International Tables Vol C Tables 4.2.6.8 and 6.1.1.4'
H H 0.0000 0.0000 'International Tables Vol C Tables 4.2.6.8 and 6.1.1.4'
N N 0.0311 0.0180 'International Tables Vol C Tables 4.2.6.8 and 6.1.1.4'
O O 0.0492 0.0322 'International Tables Vol C Tables 4.2.6.8 and 6.1.1.4'

loop_
_geom_angle_atom_site_label_1
_geom_angle_atom_site_label_2
_geom_angle_atom_site_label_3
_geom_angle
_geom_angle_site_symmetry_1
_geom_angle_site_symmetry_3
C5 N1 C5 120.40(15) . 18_655
C5 N1 C4 119.80(8) . .
C5 N1 C4 119.80(8) 18_655 .
O1 C1 C2 122.04(8) . .
O1 C1 C2 122.04(8) . 18_655
C2 C1 C2 115.91(16) . 18_655
C3 C2 C1 121.12(13) . .
C3 C2 C12 117.76(12) . .
C1 C2 C12 121.11(12) . .
C2 C3 C4 120.89(13) . .
C2 C3 H3A 119.6 . .
C4 C3 H3A 119.6 . .
C3 C4 C3 120.03(17) 18_655 .
C3 C4 N1 119.98(9) 18_655 .
C3 C4 N1 119.99(9) . .
C6 C5 N1 119.46(12) . .
C6 C5 C18 119.75(11) . .
N1 C5 C18 120.72(12) . .
C5 C6 C7 121.48(12) . .
C5 C6 H6A 119.3 . .
C7 C6 H6A 119.3 . .
C6 C7 C6 117.17(17) . 18_655
C6 C7 C8 121.42(8) . .
C6 C7 C8 121.42(8) 18_655 .
C9 C8 C9 119.19(18) . 18_655
C9 C8 C7 120.41(9) . .
C9 C8 C7 120.41(9) 18_655 .
C10 C9 C8 119.90(13) . .
C10 C9 H9A 120.0 . .
C8 C9 H9A 120.0 . .
C11 C10 C9 120.78(14) . .
C11 C10 H10A 119.6 . .
C9 C10 H10A 119.6 . .
C10 C11 C10 119.4(2) 18_655 .
C10 C11 H11A 120.3 18_655 .
C10 C11 H11A 120.3 . .
C13 C12 C17 117.82(14) . .
C13 C12 C2 120.93(13) . .
C17 C12 C2 121.19(14) . .
C12 C13 C14 121.65(16) . .
C12 C13 H13A 119.2 . .
C14 C13 H13A 119.2 . .
C15 C14 C13 119.94(18) . .
C15 C14 H14A 120.0 . .
C13 C14 H14A 120.0 . .
C14 C15 C16 118.99(17) . .
C14 C15 H15A 120.5 . .
C16 C15 H15A 120.5 . .
C15 C16 C17 120.72(16) . .
C15 C16 H16A 119.6 . .
C17 C16 H16A 119.6 . .
C16 C17 C12 120.71(17) . .
C16 C17 H17A 119.6 . .
C12 C17 H17A 119.6 . .
C19 C18 C23 119.12(13) . .
C19 C18 C5 121.84(13) . .
C23 C18 C5 118.93(13) . .
C20 C19 C18 120.43(15) . .
C20 C19 H19A 119.8 . .
C18 C19 H19A 119.8 . .
C21 C20 C19 120.04(17) . .
C21 C20 H20A 120.0 . .
C19 C20 H20A 120.0 . .
C22 C21 C20 119.84(14) . .
C22 C21 H21A 120.1 . .
C20 C21 H21A 120.1 . .
C21 C22 C23 120.66(15) . .
C21 C22 H22A 119.7 . .
C23 C22 H22A 119.7 . .
C18 C23 C22 119.83(15) . .
C18 C23 H23A 120.1 . .
C22 C23 H23A 120.1 . .

loop_
_geom_bond_atom_site_label_1
_geom_bond_atom_site_label_2
_geom_bond_distance
_geom_bond_site_symmetry_2
O1 C1 1.282(2) .
N1 C5 1.3765(15) .
N1 C5 1.3765(15) 18_655
N1 C4 1.453(2) .
C1 C2 1.4390(16) .
C1 C2 1.4390(16) 18_655
C2 C3 1.3820(19) .
C2 C12 1.4891(19) .
C3 C4 1.3828(17) .
C3 H3A 0.9500 .
C4 C3 1.3828(17) 18_655
C5 C6 1.3761(19) .
C5 C18 1.4887(18) .
C6 C7 1.3938(16) .
C6 H6A 0.9500 .
C7 C6 1.3939(16) 18_655
C7 C8 1.480(3) .
C8 C9 1.3937(16) .
C8 C9 1.3938(16) 18_655
C9 C10 1.383(2) .
C9 H9A 0.9500 .
C10 C11 1.3779(19) .
C10 H10A 0.9500 .
C11 C10 1.3779(19) 18_655
C11 H11A 0.9500 .
C12 C13 1.371(2) .
C12 C17 1.386(2) .
C13 C14 1.389(3) .
C13 H13A 0.9500 .
C14 C15 1.373(3) .
C14 H14A 0.9500 .
C15 C16 1.375(3) .
C15 H15A 0.9500 .
C16 C17 1.383(2) .
C16 H16A 0.9500 .
C17 H17A 0.9500 .
C18 C19 1.388(2) .
C18 C23 1.389(2) .
C19 C20 1.385(2) .
C19 H19A 0.9500 .
C20 C21 1.380(3) .
C20 H20A 0.9500 .
C21 C22 1.371(3) .
C21 H21A 0.9500 .
C22 C23 1.389(2) .
C22 H22A 0.9500 .
C23 H23A 0.9500 .

loop_
_geom_torsion_atom_site_label_1
_geom_torsion_atom_site_label_2
_geom_torsion_atom_site_label_3
_geom_torsion_atom_site_label_4
_geom_torsion
_geom_torsion_site_symmetry_1
_geom_torsion_site_symmetry_4
O1 C1 C2 C3 -179.15(9) . .
C2 C1 C2 C3 0.85(9) 18_655 .
O1 C1 C2 C12 2.11(14) . .
C2 C1 C2 C12 -177.88(14) 18_655 .
C1 C2 C3 C4 -1.71(18) . .
C12 C2 C3 C4 177.06(11) . .
C2 C3 C4 C3 0.86(9) . 18_655
C2 C3 C4 N1 -179.14(9) . .
C5 N1 C4 C3 124.64(9) . 18_655
C5 N1 C4 C3 -55.36(9) 18_655 18_655
C5 N1 C4 C3 -55.36(9) . .
C5 N1 C4 C3 124.64(9) 18_655 .
C5 N1 C5 C6 -3.45(10) 18_655 .
C4 N1 C5 C6 176.55(10) . .
C5 N1 C5 C18 173.45(15) 18_655 .
C4 N1 C5 C18 -6.55(15) . .
N1 C5 C6 C7 7.0(2) . .
C18 C5 C6 C7 -169.90(11) . .
C5 C6 C7 C6 -3.54(10) . 18_655
C5 C6 C7 C8 176.46(10) . .
C6 C7 C8 C9 29.97(10) . .
C6 C7 C8 C9 -150.03(10) 18_655 .
C6 C7 C8 C9 -150.03(10) . 18_655
C6 C7 C8 C9 29.97(10) 18_655 18_655
C9 C8 C9 C10 -0.26(11) 18_655 .
C7 C8 C9 C10 179.74(11) . .
C8 C9 C10 C11 0.5(2) . .
C9 C10 C11 C10 -0.26(11) . 18_655
C3 C2 C12 C13 -110.42(17) . .
C1 C2 C12 C13 68.35(19) . .
C3 C2 C12 C17 66.9(2) . .
C1 C2 C12 C17 -114.29(16) . .
C17 C12 C13 C14 -4.2(3) . .
C2 C12 C13 C14 173.29(18) . .
C12 C13 C14 C15 2.6(3) . .
C13 C14 C15 C16 1.3(3) . .
C14 C15 C16 C17 -3.5(3) . .
C15 C16 C17 C12 1.9(3) . .
C13 C12 C17 C16 1.9(3) . .
C2 C12 C17 C16 -175.54(17) . .
C6 C5 C18 C19 126.95(16) . .
N1 C5 C18 C19 -49.9(2) . .
C6 C5 C18 C23 -49.1(2) . .
N1 C5 C18 C23 133.98(13) . .
C23 C18 C19 C20 -1.7(3) . .
C5 C18 C19 C20 -177.75(16) . .
C18 C19 C20 C21 -0.9(3) . .
C19 C20 C21 C22 2.1(3) . .
C20 C21 C22 C23 -0.7(3) . .
C19 C18 C23 C22 3.1(2) . .
C5 C18 C23 C22 179.26(14) . .
C21 C22 C23 C18 -1.9(3) . .
